data_7063108
loop_
_publ_author_name
'He, Yingying'
'Li, Hongtao'
'Song, Longlong'
'Chen, Lili'
'Liu, Shunying'

_publ_section_title
;
 Efficient synthesis of bioactive isoindolinone derivatives containing
 continuous quaternary carbons by intermolecular OH transfer
;
_journal_issue 17
_journal_name_full 'New Journal of Chemistry'
_journal_page_first 7754
_journal_page_last 7760
_journal_paper_doi 10.1039/D4NJ00347K
_journal_volume 48
_journal_year 2024
_chemical_absolute_configuration unk
_chemical_formula_moiety 'C25 H20 F3 N O5'
_chemical_formula_sum 'C25 H20 F3 N O5'
_chemical_formula_weight 471.42
_space_group_crystal_system monoclinic
_space_group_IT_number 4
_space_group_name_Hall 'P 2yb'
_space_group_name_H-M_alt 'P 1 21 1'
_atom_sites_solution_hydrogens geom
_atom_sites_solution_primary dual
_audit_creation_date 2023-11-17
_audit_creation_method
;
Olex2 1.5
(compiled 2023.08.24 svn.re1ec1418 for OlexSys, GUI svn.r6817)
;
_audit_update_record
;
2023-11-17 deposited with the CCDC.	2024-03-25 downloaded from the CCDC.
;
_cell_angle_alpha 90
_cell_angle_beta 102.561(3)
_cell_angle_gamma 90
_cell_formula_units_Z 4
_cell_length_a 8.2517(2)
_cell_length_b 20.7292(7)
_cell_length_c 13.3563(5)
_cell_measurement_reflns_used 7354
_cell_measurement_temperature 173.00(10)
_cell_measurement_theta_max 72.1830
_cell_measurement_theta_min 3.3810
_cell_volume 2229.93(13)
_computing_cell_refinement 'CrysAlisPro 1.171.42.100a (Rigaku OD, 2023)'
_computing_data_collection 'CrysAlisPro 1.171.42.100a (Rigaku OD, 2023)'
_computing_data_reduction 'CrysAlisPro 1.171.42.100a (Rigaku OD, 2023)'
_computing_molecular_graphics 'Olex2 1.5 (Dolomanov et al., 2009)'
_computing_publication_material 'Olex2 1.5 (Dolomanov et al., 2009)'
_computing_structure_refinement 'SHELXL 2018/3 (Sheldrick, 2015)'
_computing_structure_solution 'SHELXT 2018/2 (Sheldrick, 2018)'
_diffrn_ambient_environment N~2~
_diffrn_ambient_temperature 173.00(10)
_diffrn_detector 'Hybrid Pixel Array Detector'
_diffrn_detector_area_resol_mean 5.8140
_diffrn_measured_fraction_theta_full 1.000
_diffrn_measured_fraction_theta_max 1.000
_diffrn_measurement_details
;
List of Runs (angles in degrees, time in seconds):

  # Type    Start    End  Width  t~exp~   \w     \q     \k     \f   Frames
#--------------------------------------------------------------------------
  1  \w    -36.00 -10.00   1.00    2.00    --    0.00 -77.00 150.00   26
  2  \w     -9.00  24.00   1.00    2.00    --    0.00 -37.00   0.00   33
  3  \w    -89.00 -38.00   1.00    2.00    --    0.00 -37.00   0.00   51
  4  \w    -89.00 -27.00   1.00    2.00    --    0.00 -77.00  90.00   62
  5  \w    -14.00  33.00   1.00    2.00    --    0.00 -77.00  90.00   47
  6  \w    -56.00  20.00   1.00    2.00    --    0.00 -37.00-150.00   76
  7  \w     86.00 158.00   1.00    4.00    --   92.10  45.00  30.00   72
  8  \w     58.00 128.00   1.00    4.00    --   92.10 -82.00 120.00   70
  9  \w     59.00 116.00   1.00    4.00    --   92.10 -61.00 120.00   57
 10  \w      3.00 120.00   1.00    4.00    --   92.10 -61.00   0.00  117
 11  \w     78.00 104.00   1.00    4.00    --   92.10 -61.00-180.00   26
 12  \w     77.00 103.00   1.00    4.00    --   92.10 -82.00 -90.00   26
 13  \w     50.00  76.00   1.00    4.00    --   92.10 -82.00 -60.00   26
 14  \w     79.00 104.00   1.00    4.00    --   92.10 -82.00 -60.00   25
 15  \w     10.00  35.00   1.00    4.00    --   92.10 -82.00 120.00   25
 16  \w     61.00 128.00   1.00    4.00    --   92.10 -82.00-150.00   67
 17  \w      5.00  30.00   1.00    4.00    --   92.10 -82.00-150.00   25
 18  \w     21.00  47.00   1.00    4.00    --   92.10 -61.00-180.00   26
 19  \w     94.00 120.00   1.00    4.00    --   92.10 -82.00  60.00   26
 20  \w      3.00 118.00   1.00    4.00    --   92.10 -45.00 120.00  115
 21  \w      6.00  68.00   1.00    4.00    --   92.10 -45.00-120.00   62
 22  \w     77.00 107.00   1.00    4.00    --   92.10 -45.00-120.00   30
 23  \w      3.00 127.00   1.00    4.00    --   92.10 -82.00   0.00  124
 24  \w     97.00 175.00   1.00    4.00    --   92.10  45.00 -60.00   78
 25  \w      5.00  44.00   1.00    4.00    --   92.10 -61.00 120.00   39
 26  \w     91.00 182.00   1.00    4.00    --   92.10  45.00  60.00   91
;
_diffrn_measurement_device 'four-circle diffractometer'
_diffrn_measurement_device_type 'XtaLAB AFC12 (RINC): Kappa dual home/near'
_diffrn_measurement_method '\w scans'
_diffrn_orient_matrix_type 'CrysAlisPro convention (1999,Acta A55,543-557)'
_diffrn_orient_matrix_UB_11 0.0758011000
_diffrn_orient_matrix_UB_12 0.0589812000
_diffrn_orient_matrix_UB_13 -0.0431445000
_diffrn_orient_matrix_UB_21 0.0453929000
_diffrn_orient_matrix_UB_22 0.0295396000
_diffrn_orient_matrix_UB_23 0.1083810000
_diffrn_orient_matrix_UB_31 0.1694504000
_diffrn_orient_matrix_UB_32 -0.0342951000
_diffrn_orient_matrix_UB_33 0.0192672000
_diffrn_radiation_monochromator mirror
_diffrn_radiation_probe x-ray
_diffrn_radiation_type 'Cu K\a'
_diffrn_radiation_wavelength 1.54184
_diffrn_reflns_av_R_equivalents 0.1630
_diffrn_reflns_av_unetI/netI 0.1141
_diffrn_reflns_Laue_measured_fraction_full 1.000
_diffrn_reflns_Laue_measured_fraction_max 1.000
_diffrn_reflns_limit_h_max 9
_diffrn_reflns_limit_h_min -9
_diffrn_reflns_limit_k_max 20
_diffrn_reflns_limit_k_min -24
_diffrn_reflns_limit_l_max 15
_diffrn_reflns_limit_l_min -15
_diffrn_reflns_number 23442
_diffrn_reflns_point_group_measured_fraction_full 0.849
_diffrn_reflns_point_group_measured_fraction_max 0.849
_diffrn_reflns_theta_full 67.066
_diffrn_reflns_theta_max 67.066
_diffrn_reflns_theta_min 3.390
_diffrn_source 'micro-focus sealed X-ray tube'
_diffrn_source_type 'Rigaku (Cu) X-ray Source'
_exptl_absorpt_coefficient_mu 0.977
_exptl_absorpt_correction_T_max 1.00000
_exptl_absorpt_correction_T_min 0.48837
_exptl_absorpt_correction_type multi-scan
_exptl_absorpt_process_details
;
CrysAlisPro 1.171.42.100a (Rigaku Oxford Diffraction, 2023)
Empirical absorption correction using spherical harmonics,
implemented in SCALE3 ABSPACK scaling algorithm.
;
_exptl_crystal_colour 'clear light colourless'
_exptl_crystal_colour_lustre clear
_exptl_crystal_colour_modifier light
_exptl_crystal_colour_primary colourless
_exptl_crystal_density_diffrn 1.404
_exptl_crystal_description block
_exptl_crystal_F_000 976
_exptl_crystal_size_max 0.29
_exptl_crystal_size_mid 0.26
_exptl_crystal_size_min 0.18
_refine_diff_density_max 0.447
_refine_diff_density_min -0.351
_refine_diff_density_rms 0.070
_refine_ls_abs_structure_details
;
 Flack x determined using 1682 quotients [(I+)-(I-)]/[(I+)+(I-)]
 (Parsons, Flack and Wagner, Acta Cryst. B69 (2013) 249-259).
;
_refine_ls_abs_structure_Flack 0.0(2)
_refine_ls_extinction_method none
_refine_ls_goodness_of_fit_ref 1.097
_refine_ls_hydrogen_treatment constr
_refine_ls_matrix_type full
_refine_ls_number_parameters 619
_refine_ls_number_reflns 6757
_refine_ls_number_restraints 4
_refine_ls_restrained_S_all 1.098
_refine_ls_R_factor_all 0.0862
_refine_ls_R_factor_gt 0.0744
_refine_ls_shift/su_max 0.000
_refine_ls_shift/su_mean 0.000
_refine_ls_structure_factor_coef Fsqd
_refine_ls_weighting_details 'w=1/[\s^2^(Fo^2^)+(0.1169P)^2^] where P=(Fo^2^+2Fc^2^)/3'
_refine_ls_weighting_scheme calc
_refine_ls_wR_factor_gt 0.2011
_refine_ls_wR_factor_ref 0.2167
_reflns_Friedel_coverage 0.650
_reflns_Friedel_fraction_full 0.690
_reflns_Friedel_fraction_max 0.690
_reflns_number_gt 5476
_reflns_number_total 6757
_reflns_threshold_expression 'I > 2\s(I)'
_cod_data_source_file d4nj00347k2.cif
_cod_data_source_block exp_3737_auto
_cod_depositor_comments 'Adding full bibliography for 7063108.cif.'
_cod_database_code 7063108
_shelx_shelxl_version_number 2018/3
_shelx_space_group_comment
;
The symmetry employed for this shelxl refinement is uniquely defined
by the following loop, which should always be used as a source of
symmetry information in preference to the above space-group names.
They are only intended as comments.
;
_shelx_estimated_absorpt_t_max 0.844
_shelx_estimated_absorpt_t_min 0.765
_olex2_refinement_description
;
1. Fixed Uiso
 At 1.2 times of:
  All C(H) groups, All N(H) groups
 At 1.5 times of:
  All C(H,H,H) groups, All O(H) groups
2. Restrained distances
 O6-C32
 1.42 with sigma of 0.01
 O6-C28
 1.42 with sigma of 0.01
 H29-H32B
 1.9 with sigma of 0.01
3.a Aromatic/amide H refined with riding coordinates:
 N1(H1), C2(H2), C3(H3A), C5(H5), C6(H6), C10(H10), C11(H11), C12(H12),
 C13(H13), C20(H20), C22(H22), C23(H23), C24(H24), N2(H2A), C26(H26), C27(H27),
 C29(H29), C30(H30), C36(H36), C37(H37), C38(H38), C39(H39), C45(H45), C47(H47),
  C48(H48), C49(H49)
3.b Idealised Me refined as rotating group:
 C7(H7A,H7B,H7C), C18(H18A,H18B,H18C), C32(H32A,H32B,H32C), C43(H43A,H43B,H43C)
3.c Idealised tetrahedral OH refined as rotating group:
 O3(H3), O9(H9)
;
_olex2_submission_special_instructions 'No special instructions were received'
_oxdiff_exptl_absorpt_empirical_details
;
Empirical correction (ABSPACK) includes:
- Absorption correction using spherical harmonics
- Frame scaling
;
_oxdiff_exptl_absorpt_empirical_full_max 2.890
_oxdiff_exptl_absorpt_empirical_full_min 0.113

loop_
_space_group_symop_operation_xyz
'x, y, z'
'-x, y+1/2, -z'

loop_
_atom_site_label
_atom_site_type_symbol
_atom_site_fract_x
_atom_site_fract_y
_atom_site_fract_z
_atom_site_U_iso_or_equiv
_atom_site_adp_type
_atom_site_occupancy
_atom_site_site_symmetry_order
_atom_site_calc_flag
_atom_site_refinement_flags_posn
_atom_site_refinement_flags_adp
_atom_site_refinement_flags_occupancy
_atom_site_disorder_assembly
_atom_site_disorder_group
F1 F 0.5564(10) 0.3220(5) 0.9562(5) 0.144(4) Uani 1 1 d . . . . .
F2 F 0.4646(8) 0.2423(3) 1.0156(5) 0.108(2) Uani 1 1 d . . . . .
F3 F 0.3266(6) 0.3280(3) 0.9986(4) 0.098(2) Uani 1 1 d . . . . .
O1 O 0.8551(8) 0.7885(3) 1.3267(5) 0.0737(17) Uani 1 1 d . . . . .
O2 O 0.9290(5) 0.4599(3) 1.0063(3) 0.0472(12) Uani 1 1 d . . . . .
O3 O 0.7257(5) 0.4901(2) 1.3854(3) 0.0397(10) Uani 1 1 d . . . . .
H3 H 0.662565 0.516702 1.405196 0.060 Uiso 1 1 calc R U . . .
O4 O 0.4555(5) 0.5487(3) 1.3062(3) 0.0484(11) Uani 1 1 d . . . . .
O5 O 0.4673(4) 0.5267(2) 1.1437(3) 0.0422(11) Uani 1 1 d . . . . .
N1 N 0.8036(5) 0.5088(3) 1.1249(4) 0.0349(11) Uani 1 1 d . . . . .
H1 H 0.718973 0.525203 1.080564 0.042 Uiso 1 1 calc R U . . .
C1 C 0.8375(6) 0.5903(3) 1.2617(4) 0.0347(13) Uani 1 1 d . . . . .
C2 C 0.9008(8) 0.6109(3) 1.3611(5) 0.0431(15) Uani 1 1 d . . . . .
H2 H 0.940789 0.579970 1.413119 0.052 Uiso 1 1 calc R U . . .
C3 C 0.9069(8) 0.6770(4) 1.3864(6) 0.0516(18) Uani 1 1 d . . . . .
H3A H 0.949257 0.690072 1.455329 0.062 Uiso 1 1 calc R U . . .
C4 C 0.8521(9) 0.7224(4) 1.3126(6) 0.0496(17) Uani 1 1 d . . . . .
C5 C 0.7843(10) 0.7019(4) 1.2135(6) 0.060(2) Uani 1 1 d . . . . .
H5 H 0.741752 0.732838 1.162047 0.072 Uiso 1 1 calc R U . . .
C6 C 0.7777(8) 0.6376(4) 1.1887(5) 0.0483(17) Uani 1 1 d . . . . .
H6 H 0.731288 0.625006 1.120072 0.058 Uiso 1 1 calc R U . . .
C7 C 0.9278(15) 0.8107(5) 1.4256(7) 0.088(3) Uani 1 1 d . . . . .
H7A H 0.930304 0.857976 1.425692 0.132 Uiso 1 1 calc R U . . .
H7B H 1.041306 0.794040 1.446041 0.132 Uiso 1 1 calc R U . . .
H7C H 0.862417 0.795602 1.474097 0.132 Uiso 1 1 calc R U . . .
C8 C 0.8267(6) 0.5184(3) 1.2349(4) 0.0338(13) Uani 1 1 d . . . . .
C9 C 0.9873(7) 0.4804(3) 1.2737(5) 0.0367(14) Uani 1 1 d . . . . .
C10 C 1.0734(6) 0.4668(3) 1.3729(5) 0.0388(14) Uani 1 1 d . . . . .
H10 H 1.039404 0.484246 1.430797 0.047 Uiso 1 1 calc R U . . .
C11 C 1.2127(7) 0.4261(4) 1.3844(5) 0.0443(16) Uani 1 1 d . . . . .
H11 H 1.273534 0.416041 1.451468 0.053 Uiso 1 1 calc R U . . .
C12 C 1.2634(7) 0.4004(4) 1.3010(5) 0.0478(17) Uani 1 1 d . . . . .
H12 H 1.358789 0.373515 1.311349 0.057 Uiso 1 1 calc R U . . .
C13 C 1.1755(7) 0.4137(4) 1.2016(5) 0.0436(15) Uani 1 1 d . . . . .
H13 H 1.208469 0.396000 1.143580 0.052 Uiso 1 1 calc R U . . .
C14 C 1.0382(6) 0.4538(3) 1.1907(4) 0.0370(14) Uani 1 1 d . . . . .
C15 C 0.9212(6) 0.4728(3) 1.0957(4) 0.0361(14) Uani 1 1 d . . . . .
C16 C 0.6825(6) 0.4851(3) 1.2772(4) 0.0343(13) Uani 1 1 d . . . . .
C17 C 0.5199(7) 0.5236(3) 1.2436(5) 0.0386(14) Uani 1 1 d . . . . .
C18 C 0.3244(7) 0.5671(4) 1.1039(5) 0.0466(16) Uani 1 1 d . . . . .
H18A H 0.304390 0.568427 1.028900 0.070 Uiso 1 1 calc R U . . .
H18B H 0.345598 0.610874 1.131385 0.070 Uiso 1 1 calc R U . . .
H18C H 0.226598 0.549337 1.124645 0.070 Uiso 1 1 calc R U . . .
C19 C 0.6614(6) 0.4133(3) 1.2486(4) 0.0332(13) Uani 1 1 d . . . . .
C20 C 0.5870(7) 0.3925(3) 1.1501(5) 0.0393(14) Uani 1 1 d . . . . .
H20 H 0.550721 0.423136 1.097056 0.047 Uiso 1 1 calc R U . . .
C21 C 0.5659(7) 0.3266(4) 1.1295(6) 0.0481(17) Uani 1 1 d . . . . .
C22 C 0.6179(9) 0.2817(4) 1.2057(6) 0.0576(19) Uani 1 1 d . . . . .
H22 H 0.599302 0.237065 1.192000 0.069 Uiso 1 1 calc R U . . .
C23 C 0.6970(9) 0.3023(4) 1.3018(6) 0.0555(18) Uani 1 1 d . . . . .
H23 H 0.737178 0.271502 1.353947 0.067 Uiso 1 1 calc R U . . .
C24 C 0.7189(7) 0.3678(4) 1.3236(5) 0.0457(16) Uani 1 1 d . . . . .
H24 H 0.773590 0.381330 1.390318 0.055 Uiso 1 1 calc R U . . .
C25 C 0.4815(9) 0.3066(4) 1.0240(6) 0.0532(18) Uani 1 1 d . . . . .
F4 F 1.0037(8) 0.6587(4) 1.0278(4) 0.109(2) Uani 1 1 d . . . . .
F5 F 1.1923(6) 0.6973(3) 0.9686(4) 0.0885(18) Uani 1 1 d . . . . .
F6 F 1.0020(11) 0.7591(4) 0.9907(6) 0.153(4) Uani 1 1 d . . . . .
O6 O 0.6250(12) 0.2400(3) 0.6008(6) 0.106(3) Uani 1 1 d D . . . .
O7 O 1.0258(5) 0.4858(2) 0.8093(3) 0.0443(11) Uani 1 1 d . . . . .
O8 O 1.0313(5) 0.4716(2) 0.6438(3) 0.0480(11) Uani 1 1 d . . . . .
O9 O 0.7688(5) 0.5384(2) 0.5749(3) 0.0392(10) Uani 1 1 d . . . . .
H9 H 0.834281 0.515324 0.550369 0.059 Uiso 1 1 calc R U . . .
O10 O 0.5670(5) 0.5599(3) 0.9543(3) 0.0461(12) Uani 1 1 d . . . . .
N2 N 0.6912(5) 0.5114(3) 0.8350(3) 0.0344(11) Uani 1 1 d . . . . .
H2A H 0.775293 0.493984 0.878618 0.041 Uiso 1 1 calc R U . . .
C26 C 0.5948(8) 0.4141(4) 0.5924(5) 0.0465(16) Uani 1 1 d . . . . .
H26 H 0.560081 0.446097 0.541270 0.056 Uiso 1 1 calc R U . . .
C27 C 0.5851(9) 0.3490(4) 0.5642(6) 0.0570(19) Uani 1 1 d . . . . .
H27 H 0.542602 0.336907 0.494826 0.068 Uiso 1 1 calc R U . . .
C28 C 0.6374(12) 0.3026(4) 0.6377(8) 0.069(2) Uani 1 1 d D . . . .
C29 C 0.6985(13) 0.3194(4) 0.7392(7) 0.071(2) Uani 1 1 d . . . . .
H29 H 0.733992 0.287281 0.789952 0.085 Uiso 1 1 calc DR U . . .
C30 C 0.7064(10) 0.3846(4) 0.7649(6) 0.0560(19) Uani 1 1 d . . . . .
H30 H 0.749393 0.396448 0.834302 0.067 Uiso 1 1 calc R U . . .
C31 C 0.6543(7) 0.4330(3) 0.6936(5) 0.0407(15) Uani 1 1 d . . . . .
C32 C 0.664(2) 0.1899(5) 0.6761(10) 0.131(6) Uani 1 1 d D . . . .
H32A H 0.592612 0.152487 0.653943 0.196 Uiso 1 1 calc R U . . .
H32B H 0.644926 0.205713 0.741826 0.196 Uiso 1 1 calc DR U . . .
H32C H 0.780472 0.177422 0.684225 0.196 Uiso 1 1 calc R U . . .
C33 C 0.6670(6) 0.5037(3) 0.7235(4) 0.0343(13) Uani 1 1 d . . . . .
C34 C 0.5740(6) 0.5473(3) 0.8651(4) 0.0359(13) Uani 1 1 d . . . . .
C35 C 0.4573(7) 0.5675(3) 0.7704(5) 0.0372(14) Uani 1 1 d . . . . .
C36 C 0.3199(7) 0.6075(3) 0.7613(5) 0.0410(14) Uani 1 1 d . . . . .
H36 H 0.286384 0.623749 0.820123 0.049 Uiso 1 1 calc R U . . .
C37 C 0.2338(7) 0.6226(4) 0.6636(5) 0.0463(17) Uani 1 1 d . . . . .
H37 H 0.139296 0.649936 0.654598 0.056 Uiso 1 1 calc R U . . .
C38 C 0.2837(7) 0.5984(4) 0.5785(5) 0.0450(16) Uani 1 1 d . . . . .
H38 H 0.222520 0.609449 0.511924 0.054 Uiso 1 1 calc R U . . .
C39 C 0.4212(7) 0.5582(3) 0.5880(5) 0.0417(15) Uani 1 1 d . . . . .
H39 H 0.454264 0.541780 0.529086 0.050 Uiso 1 1 calc R U . . .
C40 C 0.5087(6) 0.5429(3) 0.6862(4) 0.0361(13) Uani 1 1 d . . . . .
C41 C 0.8156(7) 0.5373(3) 0.6829(4) 0.0337(13) Uani 1 1 d . . . . .
C42 C 0.9715(7) 0.4948(3) 0.7098(5) 0.0370(13) Uani 1 1 d . . . . .
C43 C 1.1626(8) 0.4406(4) 0.8402(6) 0.0550(19) Uani 1 1 d . . . . .
H43A H 1.257215 0.454749 0.812333 0.082 Uiso 1 1 calc R U . . .
H43B H 1.127366 0.397594 0.813769 0.082 Uiso 1 1 calc R U . . .
H43C H 1.195150 0.439150 0.915213 0.082 Uiso 1 1 calc R U . . .
C44 C 0.8401(6) 0.6073(3) 0.7207(5) 0.0359(13) Uani 1 1 d . . . . .
C45 C 0.9197(6) 0.6227(3) 0.8207(5) 0.0379(14) Uani 1 1 d . . . . .
H45 H 0.961763 0.589252 0.867802 0.045 Uiso 1 1 calc R U . . .
C46 C 0.9386(7) 0.6872(4) 0.8525(6) 0.0494(18) Uani 1 1 d . . . . .
C47 C 0.8767(9) 0.7357(4) 0.7836(7) 0.060(2) Uani 1 1 d . . . . .
H47 H 0.889473 0.779509 0.804671 0.072 Uiso 1 1 calc R U . . .
C48 C 0.7975(10) 0.7210(4) 0.6855(7) 0.064(2) Uani 1 1 d . . . . .
H48 H 0.755242 0.754675 0.638786 0.077 Uiso 1 1 calc R U . . .
C49 C 0.7782(8) 0.6567(4) 0.6534(6) 0.0464(16) Uani 1 1 d . . . . .
H49 H 0.722381 0.646881 0.585100 0.056 Uiso 1 1 calc R U . . .
C50 C 1.0309(9) 0.7012(4) 0.9588(7) 0.059(2) Uani 1 1 d . . . . .

loop_
_atom_site_aniso_label
_atom_site_aniso_U_11
_atom_site_aniso_U_22
_atom_site_aniso_U_33
_atom_site_aniso_U_23
_atom_site_aniso_U_13
_atom_site_aniso_U_12
F1 0.152(6) 0.238(10) 0.050(3) -0.052(5) 0.036(3) -0.094(6)
F2 0.127(5) 0.056(4) 0.108(5) -0.035(3) -0.045(4) 0.010(3)
F3 0.079(3) 0.109(5) 0.082(4) -0.038(3) -0.035(3) 0.043(3)
O1 0.101(4) 0.044(3) 0.067(4) -0.005(3) -0.001(3) -0.002(3)
O2 0.050(2) 0.062(3) 0.030(2) 0.002(2) 0.0088(16) 0.013(2)
O3 0.047(2) 0.047(3) 0.024(2) -0.0024(19) 0.0048(15) 0.0020(19)
O4 0.048(2) 0.050(3) 0.049(3) -0.004(2) 0.0162(19) 0.012(2)
O5 0.0378(19) 0.049(3) 0.039(2) 0.003(2) 0.0055(16) 0.0114(18)
N1 0.032(2) 0.045(3) 0.026(2) -0.002(2) 0.0019(16) 0.000(2)
C1 0.036(2) 0.038(4) 0.030(3) -0.001(3) 0.005(2) 0.000(2)
C2 0.054(3) 0.035(4) 0.036(3) 0.002(3) -0.001(2) -0.003(3)
C3 0.063(4) 0.046(5) 0.042(4) -0.005(3) 0.003(3) -0.012(3)
C4 0.063(4) 0.034(4) 0.048(4) -0.001(3) 0.003(3) -0.003(3)
C5 0.090(5) 0.036(4) 0.046(4) 0.004(3) -0.004(3) 0.009(4)
C6 0.065(4) 0.044(4) 0.029(3) 0.001(3) -0.003(3) 0.002(3)
C7 0.146(9) 0.046(6) 0.068(6) -0.015(5) 0.017(6) -0.029(6)
C8 0.031(2) 0.040(4) 0.028(3) -0.004(3) 0.001(2) -0.003(2)
C9 0.035(3) 0.039(4) 0.035(3) 0.001(3) 0.005(2) -0.005(2)
C10 0.037(3) 0.041(4) 0.036(3) 0.002(3) 0.003(2) -0.001(3)
C11 0.033(3) 0.055(5) 0.040(3) 0.011(3) -0.001(2) -0.002(3)
C12 0.031(3) 0.055(5) 0.055(4) 0.006(4) 0.007(3) 0.002(3)
C13 0.037(3) 0.049(4) 0.045(4) 0.004(3) 0.010(2) 0.002(3)
C14 0.031(2) 0.048(4) 0.032(3) 0.005(3) 0.007(2) -0.004(3)
C15 0.034(3) 0.048(4) 0.027(3) -0.002(3) 0.008(2) 0.000(3)
C16 0.037(3) 0.037(4) 0.026(3) -0.007(3) 0.002(2) 0.000(2)
C17 0.036(3) 0.044(4) 0.036(3) -0.006(3) 0.010(2) -0.003(3)
C18 0.039(3) 0.051(5) 0.047(4) 0.010(3) 0.004(2) 0.017(3)
C19 0.031(2) 0.034(4) 0.034(3) -0.002(3) 0.006(2) 0.001(2)
C20 0.036(3) 0.046(4) 0.036(3) -0.003(3) 0.010(2) 0.003(3)
C21 0.039(3) 0.052(5) 0.050(4) -0.016(3) 0.003(3) 0.000(3)
C22 0.058(4) 0.049(5) 0.062(5) -0.006(4) 0.003(3) 0.004(3)
C23 0.063(4) 0.037(4) 0.059(5) 0.004(4) -0.001(3) 0.006(3)
C24 0.046(3) 0.048(5) 0.040(4) -0.002(3) 0.002(2) 0.005(3)
C25 0.052(4) 0.046(4) 0.058(5) -0.014(4) 0.004(3) 0.002(3)
F4 0.110(4) 0.156(7) 0.056(3) -0.028(4) 0.012(3) -0.055(4)
F5 0.061(2) 0.124(5) 0.072(3) -0.012(3) -0.004(2) -0.010(3)
F6 0.175(6) 0.114(6) 0.123(5) -0.083(5) -0.069(5) 0.083(5)
O6 0.207(9) 0.035(4) 0.094(5) -0.010(4) 0.073(5) -0.020(4)
O7 0.044(2) 0.053(3) 0.036(2) 0.007(2) 0.0087(17) 0.017(2)
O8 0.050(2) 0.054(3) 0.044(3) -0.004(2) 0.0184(19) 0.004(2)
O9 0.047(2) 0.044(3) 0.027(2) -0.0009(19) 0.0090(15) 0.0022(19)
O10 0.047(2) 0.062(3) 0.030(2) -0.002(2) 0.0103(16) 0.010(2)
N2 0.037(2) 0.043(3) 0.023(2) -0.001(2) 0.0065(17) 0.005(2)
C26 0.051(3) 0.045(4) 0.041(4) -0.005(3) 0.006(3) -0.003(3)
C27 0.080(4) 0.047(5) 0.048(4) -0.012(4) 0.022(3) -0.019(4)
C28 0.101(6) 0.050(5) 0.068(6) -0.004(4) 0.043(5) -0.010(5)
C29 0.120(7) 0.041(5) 0.060(5) 0.011(4) 0.037(5) 0.010(5)
C30 0.083(5) 0.046(5) 0.042(4) 0.003(3) 0.018(3) 0.003(4)
C31 0.041(3) 0.046(4) 0.037(3) -0.001(3) 0.012(2) -0.004(3)
C32 0.250(17) 0.044(6) 0.132(12) 0.017(7) 0.115(12) 0.009(8)
C33 0.038(3) 0.040(4) 0.024(3) 0.001(3) 0.004(2) -0.002(2)
C34 0.038(3) 0.040(4) 0.031(3) -0.001(3) 0.009(2) 0.000(2)
C35 0.038(3) 0.036(4) 0.038(3) 0.000(3) 0.009(2) -0.002(2)
C36 0.034(3) 0.044(4) 0.046(4) 0.001(3) 0.010(2) 0.000(3)
C37 0.036(3) 0.046(4) 0.055(4) 0.010(3) 0.005(2) 0.000(3)
C38 0.037(3) 0.052(4) 0.040(3) 0.005(3) -0.004(2) -0.009(3)
C39 0.041(3) 0.048(4) 0.034(3) 0.001(3) 0.004(2) -0.007(3)
C40 0.036(3) 0.036(4) 0.036(3) 0.000(3) 0.005(2) 0.000(2)
C41 0.041(3) 0.034(3) 0.027(3) -0.001(3) 0.007(2) 0.004(2)
C42 0.040(3) 0.038(4) 0.034(3) 0.003(3) 0.010(2) 0.000(3)
C43 0.054(3) 0.053(5) 0.058(4) 0.009(4) 0.011(3) 0.025(3)
C44 0.037(3) 0.036(4) 0.036(3) 0.000(3) 0.010(2) 0.004(2)
C45 0.033(3) 0.039(4) 0.041(3) -0.006(3) 0.008(2) -0.002(2)
C46 0.039(3) 0.048(4) 0.061(5) -0.020(4) 0.011(3) -0.003(3)
C47 0.062(4) 0.038(4) 0.075(5) -0.009(4) 0.003(4) -0.001(3)
C48 0.077(5) 0.037(4) 0.075(6) 0.011(4) 0.009(4) 0.016(4)
C49 0.053(3) 0.037(4) 0.049(4) 0.001(3) 0.009(3) 0.002(3)
C50 0.055(4) 0.061(5) 0.064(5) -0.021(4) 0.017(3) -0.002(3)

loop_
_atom_type_symbol
_atom_type_description
_atom_type_scat_dispersion_real
_atom_type_scat_dispersion_imag
_atom_type_scat_source
C C 0.0181 0.0091 'International Tables Vol C Tables 4.2.6.8 and 6.1.1.4'
H H 0.0000 0.0000 'International Tables Vol C Tables 4.2.6.8 and 6.1.1.4'
F F 0.0727 0.0534 'International Tables Vol C Tables 4.2.6.8 and 6.1.1.4'
N N 0.0311 0.0180 'International Tables Vol C Tables 4.2.6.8 and 6.1.1.4'
O O 0.0492 0.0322 'International Tables Vol C Tables 4.2.6.8 and 6.1.1.4'

loop_
_geom_angle_atom_site_label_1
_geom_angle_atom_site_label_2
_geom_angle_atom_site_label_3
_geom_angle
_geom_angle_site_symmetry_1
_geom_angle_site_symmetry_3
_geom_angle_publ_flag
C4 O1 C7 116.4(7) . . ?
C16 O3 H3 109.5 . . ?
C17 O5 C18 117.6(5) . . ?
C8 N1 H1 122.4 . . ?
C15 N1 H1 122.4 . . ?
C15 N1 C8 115.1(4) . . ?
C2 C1 C6 117.2(6) . . ?
C2 C1 C8 121.0(6) . . ?
C6 C1 C8 121.8(5) . . ?
C1 C2 H2 119.5 . . ?
C1 C2 C3 121.1(6) . . ?
C3 C2 H2 119.5 . . ?
C2 C3 H3A 119.8 . . ?
C4 C3 C2 120.5(7) . . ?
C4 C3 H3A 119.8 . . ?
O1 C4 C5 115.2(7) . . ?
C3 C4 O1 126.2(7) . . ?
C3 C4 C5 118.6(7) . . ?
C4 C5 H5 119.5 . . ?
C6 C5 C4 121.0(7) . . ?
C6 C5 H5 119.5 . . ?
C1 C6 H6 119.2 . . ?
C5 C6 C1 121.6(6) . . ?
C5 C6 H6 119.2 . . ?
O1 C7 H7A 109.5 . . ?
O1 C7 H7B 109.5 . . ?
O1 C7 H7C 109.5 . . ?
H7A C7 H7B 109.5 . . ?
H7A C7 H7C 109.5 . . ?
H7B C7 H7C 109.5 . . ?
N1 C8 C1 111.0(5) . . ?
N1 C8 C9 100.6(4) . . ?
N1 C8 C16 110.9(4) . . ?
C1 C8 C9 114.8(4) . . ?
C1 C8 C16 110.6(5) . . ?
C9 C8 C16 108.5(5) . . ?
C10 C9 C8 130.7(6) . . ?
C14 C9 C8 109.0(5) . . ?
C14 C9 C10 120.1(6) . . ?
C9 C10 H10 121.2 . . ?
C9 C10 C11 117.5(6) . . ?
C11 C10 H10 121.2 . . ?
C10 C11 H11 119.1 . . ?
C12 C11 C10 121.8(6) . . ?
C12 C11 H11 119.1 . . ?
C11 C12 H12 119.8 . . ?
C11 C12 C13 120.4(6) . . ?
C13 C12 H12 119.8 . . ?
C12 C13 H13 121.2 . . ?
C14 C13 C12 117.6(6) . . ?
C14 C13 H13 121.2 . . ?
C9 C14 C13 122.5(5) . . ?
C9 C14 C15 109.2(5) . . ?
C13 C14 C15 128.2(6) . . ?
O2 C15 N1 126.2(5) . . ?
O2 C15 C14 127.7(5) . . ?
N1 C15 C14 106.1(5) . . ?
O3 C16 C8 106.9(4) . . ?
O3 C16 C17 105.7(5) . . ?
O3 C16 C19 108.3(5) . . ?
C17 C16 C8 110.1(5) . . ?
C19 C16 C8 112.8(5) . . ?
C19 C16 C17 112.6(4) . . ?
O4 C17 O5 126.1(6) . . ?
O4 C17 C16 120.6(5) . . ?
O5 C17 C16 113.3(5) . . ?
O5 C18 H18A 109.5 . . ?
O5 C18 H18B 109.5 . . ?
O5 C18 H18C 109.5 . . ?
H18A C18 H18B 109.5 . . ?
H18A C18 H18C 109.5 . . ?
H18B C18 H18C 109.5 . . ?
C20 C19 C16 122.5(5) . . ?
C24 C19 C16 118.5(5) . . ?
C24 C19 C20 119.0(6) . . ?
C19 C20 H20 120.0 . . ?
C19 C20 C21 119.9(6) . . ?
C21 C20 H20 120.0 . . ?
C20 C21 C25 118.2(7) . . ?
C22 C21 C20 120.6(7) . . ?
C22 C21 C25 121.2(7) . . ?
C21 C22 H22 120.4 . . ?
C21 C22 C23 119.3(8) . . ?
C23 C22 H22 120.4 . . ?
C22 C23 H23 119.6 . . ?
C22 C23 C24 120.7(8) . . ?
C24 C23 H23 119.6 . . ?
C19 C24 C23 120.4(6) . . ?
C19 C24 H24 119.8 . . ?
C23 C24 H24 119.8 . . ?
F1 C25 F2 104.6(8) . . ?
F1 C25 F3 109.3(8) . . ?
F1 C25 C21 114.4(7) . . ?
F2 C25 C21 112.0(7) . . ?
F3 C25 F2 103.6(6) . . ?
F3 C25 C21 112.1(6) . . ?
C28 O6 C32 116.1(8) . . ?
C42 O7 C43 116.6(5) . . ?
C41 O9 H9 109.5 . . ?
C33 N2 H2A 122.8 . . ?
C34 N2 H2A 122.8 . . ?
C34 N2 C33 114.4(4) . . ?
C27 C26 H26 119.3 . . ?
C31 C26 H26 119.3 . . ?
C31 C26 C27 121.4(7) . . ?
C26 C27 H27 120.3 . . ?
C28 C27 C26 119.4(7) . . ?
C28 C27 H27 120.3 . . ?
C27 C28 O6 114.4(8) . . ?
C27 C28 C29 121.0(8) . . ?
C29 C28 O6 124.6(9) . . ?
C28 C29 H29 120.9 . . ?
C28 C29 C30 118.2(8) . . ?
C30 C29 H29 120.9 . . ?
C29 C30 H30 118.6 . . ?
C31 C30 C29 122.8(8) . . ?
C31 C30 H30 118.6 . . ?
C26 C31 C33 121.2(6) . . ?
C30 C31 C26 117.2(7) . . ?
C30 C31 C33 121.6(6) . . ?
O6 C32 H32A 109.5 . . ?
O6 C32 H32B 109.5 . . ?
O6 C32 H32C 109.5 . . ?
H32A C32 H32B 109.5 . . ?
H32A C32 H32C 109.5 . . ?
H32B C32 H32C 109.5 . . ?
N2 C33 C31 111.0(5) . . ?
N2 C33 C40 101.1(5) . . ?
N2 C33 C41 110.5(4) . . ?
C31 C33 C40 115.0(5) . . ?
C31 C33 C41 110.2(5) . . ?
C40 C33 C41 108.7(5) . . ?
O10 C34 N2 126.3(5) . . ?
O10 C34 C35 127.5(6) . . ?
N2 C34 C35 106.1(5) . . ?
C36 C35 C34 127.8(6) . . ?
C40 C35 C34 109.5(5) . . ?
C40 C35 C36 122.6(6) . . ?
C35 C36 H36 121.3 . . ?
C37 C36 C35 117.5(6) . . ?
C37 C36 H36 121.3 . . ?
C36 C37 H37 119.7 . . ?
C36 C37 C38 120.7(6) . . ?
C38 C37 H37 119.7 . . ?
C37 C38 H38 119.2 . . ?
C37 C38 C39 121.7(6) . . ?
C39 C38 H38 119.2 . . ?
C38 C39 H39 121.0 . . ?
C38 C39 C40 118.0(6) . . ?
C40 C39 H39 121.0 . . ?
C35 C40 C33 108.9(5) . . ?
C35 C40 C39 119.6(6) . . ?
C39 C40 C33 131.4(6) . . ?
O9 C41 C33 107.0(4) . . ?
O9 C41 C42 106.1(5) . . ?
O9 C41 C44 108.0(5) . . ?
C42 C41 C33 109.5(5) . . ?
C44 C41 C33 110.8(5) . . ?
C44 C41 C42 115.0(5) . . ?
O7 C42 C41 113.5(5) . . ?
O8 C42 O7 125.4(6) . . ?
O8 C42 C41 121.0(5) . . ?
O7 C43 H43A 109.5 . . ?
O7 C43 H43B 109.5 . . ?
O7 C43 H43C 109.5 . . ?
H43A C43 H43B 109.5 . . ?
H43A C43 H43C 109.5 . . ?
H43B C43 H43C 109.5 . . ?
C45 C44 C41 122.3(6) . . ?
C49 C44 C41 118.8(6) . . ?
C49 C44 C45 118.9(6) . . ?
C44 C45 H45 119.7 . . ?
C44 C45 C46 120.6(6) . . ?
C46 C45 H45 119.7 . . ?
C45 C46 C50 118.4(7) . . ?
C47 C46 C45 119.4(7) . . ?
C47 C46 C50 122.1(7) . . ?
C46 C47 H47 119.8 . . ?
C48 C47 C46 120.5(7) . . ?
C48 C47 H47 119.8 . . ?
C47 C48 H48 119.8 . . ?
C47 C48 C49 120.3(8) . . ?
C49 C48 H48 119.8 . . ?
C44 C49 C48 120.3(7) . . ?
C44 C49 H49 119.9 . . ?
C48 C49 H49 119.9 . . ?
F4 C50 C46 113.9(7) . . ?
F5 C50 F4 102.2(7) . . ?
F5 C50 C46 112.4(6) . . ?
F6 C50 F4 108.1(9) . . ?
F6 C50 F5 106.0(7) . . ?
F6 C50 C46 113.3(7) . . ?

loop_
_geom_bond_atom_site_label_1
_geom_bond_atom_site_label_2
_geom_bond_distance
_geom_bond_site_symmetry_2
_geom_bond_publ_flag
F1 C25 1.245(10) . ?
F2 C25 1.341(10) . ?
F3 C25 1.326(8) . ?
O1 C4 1.383(9) . ?
O1 C7 1.404(10) . ?
O2 C15 1.238(7) . ?
O3 H3 0.8400 . ?
O3 C16 1.415(7) . ?
O4 C17 1.202(8) . ?
O5 C17 1.312(7) . ?
O5 C18 1.451(7) . ?
N1 H1 0.8800 . ?
N1 C8 1.454(7) . ?
N1 C15 1.347(8) . ?
C1 C2 1.384(9) . ?
C1 C6 1.395(9) . ?
C1 C8 1.531(9) . ?
C2 H2 0.9500 . ?
C2 C3 1.409(10) . ?
C3 H3A 0.9500 . ?
C3 C4 1.367(10) . ?
C4 C5 1.387(10) . ?
C5 H5 0.9500 . ?
C5 C6 1.370(11) . ?
C6 H6 0.9500 . ?
C7 H7A 0.9800 . ?
C7 H7B 0.9800 . ?
C7 H7C 0.9800 . ?
C8 C9 1.532(8) . ?
C8 C16 1.583(8) . ?
C9 C10 1.390(8) . ?
C9 C14 1.383(9) . ?
C10 H10 0.9500 . ?
C10 C11 1.407(9) . ?
C11 H11 0.9500 . ?
C11 C12 1.378(10) . ?
C12 H12 0.9500 . ?
C12 C13 1.395(9) . ?
C13 H13 0.9500 . ?
C13 C14 1.387(9) . ?
C14 C15 1.471(7) . ?
C16 C17 1.542(8) . ?
C16 C19 1.538(9) . ?
C18 H18A 0.9800 . ?
C18 H18B 0.9800 . ?
C18 H18C 0.9800 . ?
C19 C20 1.393(8) . ?
C19 C24 1.381(9) . ?
C20 H20 0.9500 . ?
C20 C21 1.397(10) . ?
C21 C22 1.376(11) . ?
C21 C25 1.488(10) . ?
C22 H22 0.9500 . ?
C22 C23 1.376(11) . ?
C23 H23 0.9500 . ?
C23 C24 1.391(11) . ?
C24 H24 0.9500 . ?
F4 C50 1.328(11) . ?
F5 C50 1.311(9) . ?
F6 C50 1.312(10) . ?
O6 C28 1.386(9) . ?
O6 C32 1.432(10) . ?
O7 C42 1.320(7) . ?
O7 C43 1.456(7) . ?
O8 C42 1.200(7) . ?
O9 H9 0.8400 . ?
O9 C41 1.411(6) . ?
O10 C34 1.233(7) . ?
N2 H2A 0.8800 . ?
N2 C33 1.468(7) . ?
N2 C34 1.349(8) . ?
C26 H26 0.9500 . ?
C26 C27 1.399(11) . ?
C26 C31 1.390(9) . ?
C27 H27 0.9500 . ?
C27 C28 1.375(12) . ?
C28 C29 1.383(13) . ?
C29 H29 0.9500 . ?
C29 C30 1.393(12) . ?
C30 H30 0.9500 . ?
C30 C31 1.385(10) . ?
C31 C33 1.517(10) . ?
C32 H32A 0.9800 . ?
C32 H32B 0.9800 . ?
C32 H32C 0.9800 . ?
C33 C40 1.526(8) . ?
C33 C41 1.604(8) . ?
C34 C35 1.474(8) . ?
C35 C36 1.388(9) . ?
C35 C40 1.383(9) . ?
C36 H36 0.9500 . ?
C36 C37 1.379(9) . ?
C37 H37 0.9500 . ?
C37 C38 1.385(11) . ?
C38 H38 0.9500 . ?
C38 C39 1.390(9) . ?
C39 H39 0.9500 . ?
C39 C40 1.390(8) . ?
C41 C42 1.536(8) . ?
C41 C44 1.534(9) . ?
C43 H43A 0.9800 . ?
C43 H43B 0.9800 . ?
C43 H43C 0.9800 . ?
C44 C45 1.391(8) . ?
C44 C49 1.386(10) . ?
C45 H45 0.9500 . ?
C45 C46 1.400(9) . ?
C46 C47 1.384(11) . ?
C46 C50 1.487(11) . ?
C47 H47 0.9500 . ?
C47 C48 1.365(12) . ?
C48 H48 0.9500 . ?
C48 C49 1.399(11) . ?
C49 H49 0.9500 . ?

loop_
_geom_torsion_atom_site_label_1
_geom_torsion_atom_site_label_2
_geom_torsion_atom_site_label_3
_geom_torsion_atom_site_label_4
_geom_torsion
_geom_torsion_site_symmetry_1
_geom_torsion_site_symmetry_2
_geom_torsion_site_symmetry_3
_geom_torsion_site_symmetry_4
_geom_torsion_publ_flag
O1 C4 C5 C6 178.4(8) . . . . ?
O3 C16 C17 O4 -1.7(8) . . . . ?
O3 C16 C17 O5 176.6(5) . . . . ?
O3 C16 C19 C20 166.7(5) . . . . ?
O3 C16 C19 C24 -13.4(7) . . . . ?
N1 C8 C9 C10 -175.7(6) . . . . ?
N1 C8 C9 C14 -0.5(6) . . . . ?
N1 C8 C16 O3 173.0(5) . . . . ?
N1 C8 C16 C17 -72.7(6) . . . . ?
N1 C8 C16 C19 54.0(6) . . . . ?
C1 C2 C3 C4 -0.9(11) . . . . ?
C1 C8 C9 C10 65.0(9) . . . . ?
C1 C8 C9 C14 -119.8(6) . . . . ?
C1 C8 C16 O3 -63.4(6) . . . . ?
C1 C8 C16 C17 50.9(6) . . . . ?
C1 C8 C16 C19 177.6(4) . . . . ?
C2 C1 C6 C5 1.3(10) . . . . ?
C2 C1 C8 N1 -163.3(5) . . . . ?
C2 C1 C8 C9 -50.0(8) . . . . ?
C2 C1 C8 C16 73.1(6) . . . . ?
C2 C3 C4 O1 -178.3(7) . . . . ?
C2 C3 C4 C5 2.7(11) . . . . ?
C3 C4 C5 C6 -2.5(12) . . . . ?
C4 C5 C6 C1 0.5(13) . . . . ?
C6 C1 C2 C3 -1.1(10) . . . . ?
C6 C1 C8 N1 19.6(7) . . . . ?
C6 C1 C8 C9 132.9(6) . . . . ?
C6 C1 C8 C16 -104.0(6) . . . . ?
C7 O1 C4 C3 2.8(12) . . . . ?
C7 O1 C4 C5 -178.1(8) . . . . ?
C8 N1 C15 O2 -177.9(6) . . . . ?
C8 N1 C15 C14 0.7(7) . . . . ?
C8 C1 C2 C3 -178.4(6) . . . . ?
C8 C1 C6 C5 178.6(7) . . . . ?
C8 C9 C10 C11 175.4(6) . . . . ?
C8 C9 C14 C13 -176.5(6) . . . . ?
C8 C9 C14 C15 1.0(7) . . . . ?
C8 C16 C17 O4 -116.8(7) . . . . ?
C8 C16 C17 O5 61.4(6) . . . . ?
C8 C16 C19 C20 -75.2(6) . . . . ?
C8 C16 C19 C24 104.7(6) . . . . ?
C9 C8 C16 O3 63.3(6) . . . . ?
C9 C8 C16 C17 177.7(5) . . . . ?
C9 C8 C16 C19 -55.6(6) . . . . ?
C9 C10 C11 C12 0.0(10) . . . . ?
C9 C14 C15 O2 177.6(7) . . . . ?
C9 C14 C15 N1 -1.1(7) . . . . ?
C10 C9 C14 C13 -0.7(10) . . . . ?
C10 C9 C14 C15 176.7(6) . . . . ?
C10 C11 C12 C13 -0.7(10) . . . . ?
C11 C12 C13 C14 0.7(10) . . . . ?
C12 C13 C14 C9 0.0(10) . . . . ?
C12 C13 C14 C15 -176.9(6) . . . . ?
C13 C14 C15 O2 -5.2(11) . . . . ?
C13 C14 C15 N1 176.2(6) . . . . ?
C14 C9 C10 C11 0.7(9) . . . . ?
C15 N1 C8 C1 121.8(6) . . . . ?
C15 N1 C8 C9 -0.2(7) . . . . ?
C15 N1 C8 C16 -114.8(5) . . . . ?
C16 C8 C9 C10 -59.2(8) . . . . ?
C16 C8 C9 C14 116.0(5) . . . . ?
C16 C19 C20 C21 -177.7(5) . . . . ?
C16 C19 C24 C23 177.7(6) . . . . ?
C17 C16 C19 C20 50.2(7) . . . . ?
C17 C16 C19 C24 -129.9(6) . . . . ?
C18 O5 C17 O4 4.1(10) . . . . ?
C18 O5 C17 C16 -174.0(5) . . . . ?
C19 C16 C17 O4 116.3(7) . . . . ?
C19 C16 C17 O5 -65.4(7) . . . . ?
C19 C20 C21 C22 0.0(10) . . . . ?
C19 C20 C21 C25 178.3(6) . . . . ?
C20 C19 C24 C23 -2.4(9) . . . . ?
C20 C21 C22 C23 -2.5(11) . . . . ?
C20 C21 C25 F1 63.1(10) . . . . ?
C20 C21 C25 F2 -178.0(6) . . . . ?
C20 C21 C25 F3 -62.1(9) . . . . ?
C21 C22 C23 C24 2.5(12) . . . . ?
C22 C21 C25 F1 -118.6(10) . . . . ?
C22 C21 C25 F2 0.2(10) . . . . ?
C22 C21 C25 F3 116.2(8) . . . . ?
C22 C23 C24 C19 -0.1(11) . . . . ?
C24 C19 C20 C21 2.4(8) . . . . ?
C25 C21 C22 C23 179.3(7) . . . . ?
O6 C28 C29 C30 178.8(9) . . . . ?
O9 C41 C42 O7 -176.3(5) . . . . ?
O9 C41 C42 O8 2.0(8) . . . . ?
O9 C41 C44 C45 -166.0(5) . . . . ?
O9 C41 C44 C49 15.1(7) . . . . ?
O10 C34 C35 C36 3.4(11) . . . . ?
O10 C34 C35 C40 -179.6(6) . . . . ?
N2 C33 C40 C35 -0.4(6) . . . . ?
N2 C33 C40 C39 176.5(7) . . . . ?
N2 C33 C41 O9 -169.4(5) . . . . ?
N2 C33 C41 C42 76.0(6) . . . . ?
N2 C33 C41 C44 -51.9(6) . . . . ?
N2 C34 C35 C36 -177.0(6) . . . . ?
N2 C34 C35 C40 0.0(7) . . . . ?
C26 C27 C28 O6 -178.8(7) . . . . ?
C26 C27 C28 C29 0.5(12) . . . . ?
C26 C31 C33 N2 165.4(5) . . . . ?
C26 C31 C33 C40 51.5(8) . . . . ?
C26 C31 C33 C41 -71.9(6) . . . . ?
C27 C26 C31 C30 1.2(9) . . . . ?
C27 C26 C31 C33 179.1(6) . . . . ?
C27 C28 C29 C30 -0.4(14) . . . . ?
C28 C29 C30 C31 0.7(14) . . . . ?
C29 C30 C31 C26 -1.1(11) . . . . ?
C29 C30 C31 C33 -179.0(7) . . . . ?
C30 C31 C33 N2 -16.7(8) . . . . ?
C30 C31 C33 C40 -130.7(6) . . . . ?
C30 C31 C33 C41 106.0(7) . . . . ?
C31 C26 C27 C28 -0.9(11) . . . . ?
C31 C33 C40 C35 119.2(6) . . . . ?
C31 C33 C40 C39 -63.8(9) . . . . ?
C31 C33 C41 O9 67.5(5) . . . . ?
C31 C33 C41 C42 -47.1(6) . . . . ?
C31 C33 C41 C44 -175.0(4) . . . . ?
C32 O6 C28 C27 -174.5(10) . . . . ?
C32 O6 C28 C29 6.3(15) . . . . ?
C33 N2 C34 O10 179.3(6) . . . . ?
C33 N2 C34 C35 -0.3(7) . . . . ?
C33 C41 C42 O7 -61.1(7) . . . . ?
C33 C41 C42 O8 117.2(6) . . . . ?
C33 C41 C44 C45 77.0(6) . . . . ?
C33 C41 C44 C49 -101.9(6) . . . . ?
C34 N2 C33 C31 -122.0(6) . . . . ?
C34 N2 C33 C40 0.5(7) . . . . ?
C34 N2 C33 C41 115.4(6) . . . . ?
C34 C35 C36 C37 176.4(6) . . . . ?
C34 C35 C40 C33 0.2(7) . . . . ?
C34 C35 C40 C39 -177.1(6) . . . . ?
C35 C36 C37 C38 0.2(9) . . . . ?
C36 C35 C40 C33 177.5(6) . . . . ?
C36 C35 C40 C39 0.1(9) . . . . ?
C36 C37 C38 C39 0.0(10) . . . . ?
C37 C38 C39 C40 -0.1(10) . . . . ?
C38 C39 C40 C33 -176.6(6) . . . . ?
C38 C39 C40 C35 0.1(9) . . . . ?
C40 C33 C41 O9 -59.4(6) . . . . ?
C40 C33 C41 C42 -174.0(5) . . . . ?
C40 C33 C41 C44 58.1(6) . . . . ?
C40 C35 C36 C37 -0.2(9) . . . . ?
C41 C33 C40 C35 -116.7(5) . . . . ?
C41 C33 C40 C39 60.2(9) . . . . ?
C41 C44 C45 C46 -179.5(5) . . . . ?
C41 C44 C49 C48 179.6(6) . . . . ?
C42 C41 C44 C45 -47.8(8) . . . . ?
C42 C41 C44 C49 133.3(6) . . . . ?
C43 O7 C42 O8 -4.4(10) . . . . ?
C43 O7 C42 C41 173.8(5) . . . . ?
C44 C41 C42 O7 64.4(7) . . . . ?
C44 C41 C42 O8 -117.3(7) . . . . ?
C44 C45 C46 C47 0.2(10) . . . . ?
C44 C45 C46 C50 -177.4(6) . . . . ?
C45 C44 C49 C48 0.7(9) . . . . ?
C45 C46 C47 C48 0.2(11) . . . . ?
C45 C46 C50 F4 -37.5(9) . . . . ?
C45 C46 C50 F5 78.2(9) . . . . ?
C45 C46 C50 F6 -161.6(8) . . . . ?
C46 C47 C48 C49 -0.1(12) . . . . ?
C47 C46 C50 F4 145.0(8) . . . . ?
C47 C46 C50 F5 -99.4(9) . . . . ?
C47 C46 C50 F6 20.9(12) . . . . ?
C47 C48 C49 C44 -0.3(11) . . . . ?
C49 C44 C45 C46 -0.6(9) . . . . ?
C50 C46 C47 C48 177.7(7) . . . . ?
